data_4088266
loop_
_publ_author_name
'Kyri, Andreas W.'
'Schnakenburg, Gregor'
'Streubel, Rainer'

_publ_section_title
;
 C-Trifluoromethyl-Substituted 1,2-Oxaphosphetane Complexes: Synthetic and
 Structural Study
;
_journal_issue 4
_journal_name_full Organometallics
_journal_page_first 563
_journal_paper_doi 10.1021/acs.organomet.5b00974
_journal_volume 35
_journal_year 2016
_chemical_formula_moiety 'C19 H17 F6 O6 P W'
_chemical_formula_sum 'C19 H17 F6 O6 P W'
_chemical_formula_weight 670.15
_space_group_crystal_system monoclinic
_space_group_IT_number 14
_space_group_name_Hall '-P 2ybc'
_space_group_name_H-M_alt 'P 1 21/c 1'
_atom_sites_solution_hydrogens geom
_atom_sites_solution_primary heavy
_atom_sites_solution_secondary difmap
_audit_creation_date 2014-10-01
_audit_creation_method
;
Olex2 1.2
(compiled 2014.07.22 svn.r2960 for OlexSys, GUI svn.r4862)
;
_cell_angle_alpha 90.00
_cell_angle_beta 125.699(3)
_cell_angle_gamma 90.00
_cell_formula_units_Z 4
_cell_length_a 12.3230(7)
_cell_length_b 14.0254(7)
_cell_length_c 16.2599(7)
_cell_measurement_reflns_used 9023
_cell_measurement_temperature 100
_cell_measurement_theta_max 29.93
_cell_measurement_theta_min 2.50
_cell_volume 2282.2(2)
_computing_molecular_graphics 'Olex2 (Dolomanov et al., 2009)'
_computing_publication_material 'Olex2 (Dolomanov et al., 2009)'
_computing_structure_refinement 'XL (Sheldrick, 2008)'
_computing_structure_solution 'XS (Sheldrick, 2008)'
_diffrn_ambient_temperature 100
_diffrn_detector_area_resol_mean 8
_diffrn_measured_fraction_theta_full 0.997
_diffrn_measured_fraction_theta_max 0.997
_diffrn_measurement_device_type 'Bruker X8-KappaApexII'
_diffrn_measurement_method 'fine slicing \w and \f scans'
_diffrn_radiation_monochromator graphite
_diffrn_radiation_type MoK\a
_diffrn_radiation_wavelength 0.71073
_diffrn_reflns_av_R_equivalents 0.0264
_diffrn_reflns_av_unetI/netI 0.0144
_diffrn_reflns_limit_h_max 16
_diffrn_reflns_limit_h_min -16
_diffrn_reflns_limit_k_max 18
_diffrn_reflns_limit_k_min -18
_diffrn_reflns_limit_l_max 21
_diffrn_reflns_limit_l_min -21
_diffrn_reflns_number 48670
_diffrn_reflns_theta_full 28.00
_diffrn_reflns_theta_max 28.00
_diffrn_reflns_theta_min 3.36
_diffrn_source 'sealed tube'
_diffrn_standards_number 0
_exptl_absorpt_coefficient_mu 5.213
_exptl_absorpt_correction_T_max 0.7460
_exptl_absorpt_correction_T_min 0.4590
_exptl_absorpt_correction_type empirical
_exptl_absorpt_process_details
;
SADABS-2008/1 (Bruker,2008) was used for absorption correction.
wR2(int) was 0.1226 before and 0.0399 after correction.
The Ratio of minimum to maximum transmission is 0.6153.
The \l/2 correction factor is Not present.
;
_exptl_crystal_colour 'clear light yellow'
_exptl_crystal_colour_lustre clear
_exptl_crystal_colour_modifier light
_exptl_crystal_colour_primary yellow
_exptl_crystal_density_diffrn 1.950
_exptl_crystal_density_method 'not measured'
_exptl_crystal_description plate
_exptl_crystal_F_000 1288
_exptl_crystal_size_max 0.2
_exptl_crystal_size_mid 0.13
_exptl_crystal_size_min 0.05
_refine_diff_density_max 1.592
_refine_diff_density_min -0.906
_refine_diff_density_rms 0.097
_refine_ls_extinction_method none
_refine_ls_goodness_of_fit_ref 1.091
_refine_ls_hydrogen_treatment constr
_refine_ls_matrix_type full
_refine_ls_number_parameters 298
_refine_ls_number_reflns 5508
_refine_ls_number_restraints 2
_refine_ls_restrained_S_all 1.095
_refine_ls_R_factor_all 0.0191
_refine_ls_R_factor_gt 0.0171
_refine_ls_shift/su_max 0.002
_refine_ls_shift/su_mean 0.000
_refine_ls_structure_factor_coef Fsqd
_refine_ls_weighting_details 'calc w=1/[\s^2^(Fo^2^)+(0.0142P)^2^+4.4970P] where P=(Fo^2^+2Fc^2^)/3'
_refine_ls_weighting_scheme calc
_refine_ls_wR_factor_gt 0.0413
_refine_ls_wR_factor_ref 0.0422
_reflns_number_gt 5182
_reflns_number_total 5508
_reflns_threshold_expression >2sigma(I)
_cod_data_source_file om5b00974_si_001.cif
_cod_data_source_block 3707f
_cod_database_code 4088266
_olex2_refinement_description
;
1. Fixed Uiso
 At 1.2 times of:
  All C(H,H) groups
 At 1.5 times of:
  All C(H,H,H) groups
2. Rigid bond restraints
 P, O1
 with sigma for 1-2 distances of 0.001 and sigma for 1-3 distances of 0.001
 P, C1
 with sigma for 1-2 distances of 0.001 and sigma for 1-3 distances of 0.001
3.a Secondary CH2 refined with riding coordinates:
 C1(H1A,H1B)
3.b Me refined with riding coordinates:
 C10(H10A,H10B,H10C), C11(H11A,H11B,H11C), C12(H12A,H12B,H12C), C13(H13A,H13B,
 H13C), C14(H14A,H14B,H14C)
;
_olex2_submission_special_instructions 'No special instructions were received'

loop_
_space_group_symop_id
_space_group_symop_operation_xyz
1 'x, y, z'
2 '-x, y+1/2, -z+1/2'
3 '-x, -y, -z'
4 'x, -y-1/2, z-1/2'

loop_
_atom_site_label
_atom_site_type_symbol
_atom_site_fract_x
_atom_site_fract_y
_atom_site_fract_z
_atom_site_U_iso_or_equiv
_atom_site_adp_type
_atom_site_occupancy
_atom_site_calc_flag
_atom_site_refinement_flags_posn
_atom_site_refinement_flags_adp
W W -0.202260(8) -0.909225(6) 0.521015(6) 0.01222(3) Uani 1 d . .
P P -0.26926(6) -0.75386(4) 0.55091(4) 0.01358(11) Uani 1 d . U
F1 F -0.48932(16) -0.89872(10) 0.52736(13) 0.0264(3) Uani 1 d . .
F2 F -0.66116(15) -0.81037(13) 0.46703(14) 0.0365(4) Uani 1 d . .
F3 F -0.53353(18) -0.84018(13) 0.62659(13) 0.0356(4) Uani 1 d . .
F4 F -0.6231(2) -0.64198(16) 0.54657(19) 0.0567(6) Uani 1 d . .
F5 F -0.4494(3) -0.66207(18) 0.69509(17) 0.0625(7) Uani 1 d . .
F6 F -0.4479(2) -0.56669(13) 0.5936(2) 0.0509(6) Uani 1 d . .
O1 O -0.30924(17) -0.75249(13) 0.63656(13) 0.0207(3) Uani 1 d . U
O2 O -0.1448(2) -1.11565(14) 0.47680(16) 0.0286(4) Uani 1 d . .
O3 O -0.1511(2) -0.82892(15) 0.36294(14) 0.0281(4) Uani 1 d . .
O4 O 0.10879(19) -0.89713(15) 0.70091(15) 0.0315(5) Uani 1 d . .
O5 O -0.2320(2) -0.99890(14) 0.68719(14) 0.0270(4) Uani 1 d . .
O6 O -0.50465(18) -0.94157(15) 0.33284(14) 0.0268(4) Uani 1 d . .
C1 C -0.4443(2) -0.71501(18) 0.47218(18) 0.0192(4) Uani 1 d . U
H1A H -0.4564 -0.6473 0.4514 0.023 Uiso 1 calc R .
H1B H -0.5039 -0.7569 0.4133 0.023 Uiso 1 calc R .
C2 C -0.4497(2) -0.73317(17) 0.56175(17) 0.0167(4) Uani 1 d . .
C3 C -0.5342(2) -0.82165(18) 0.54578(18) 0.0192(5) Uani 1 d . .
C4 C -0.4941(3) -0.6494(2) 0.5974(3) 0.0339(7) Uani 1 d . .
C5 C -0.1632(2) -0.64808(17) 0.57913(18) 0.0182(5) Uani 1 d . .
C6 C -0.1616(3) -0.63249(17) 0.48708(19) 0.0210(5) Uani 1 d . .
C7 C -0.0358(3) -0.64443(17) 0.5154(2) 0.0218(5) Uani 1 d . .
C8 C 0.0522(3) -0.67112(18) 0.62316(19) 0.0213(5) Uani 1 d . .
C9 C -0.0203(2) -0.67588(18) 0.66109(18) 0.0203(5) Uani 1 d . .
C10 C -0.2013(3) -0.55674(19) 0.6091(2) 0.0293(6) Uani 1 d . .
H10A H -0.2907 -0.5361 0.5527 0.044 Uiso 1 calc R .
H10B H -0.1365 -0.5064 0.6253 0.044 Uiso 1 calc R .
H10C H -0.2008 -0.5695 0.6686 0.044 Uiso 1 calc R .
C11 C -0.2829(3) -0.6033(2) 0.3852(2) 0.0324(6) Uani 1 d . .
H11A H -0.3443 -0.6575 0.3536 0.049 Uiso 1 calc R .
H11B H -0.2557 -0.5829 0.3421 0.049 Uiso 1 calc R .
H11C H -0.3278 -0.5504 0.3935 0.049 Uiso 1 calc R .
C12 C 0.0169(3) -0.6312(2) 0.4525(2) 0.0307(6) Uani 1 d . .
H12A H -0.0568 -0.6134 0.3833 0.046 Uiso 1 calc R .
H12B H 0.0571 -0.6909 0.4511 0.046 Uiso 1 calc R .
H12C H 0.0845 -0.5806 0.4822 0.046 Uiso 1 calc R .
C13 C 0.1994(3) -0.6871(2) 0.6783(2) 0.0288(6) Uani 1 d . .
H13A H 0.2145 -0.7399 0.6466 0.043 Uiso 1 calc R .
H13B H 0.2388 -0.7028 0.7492 0.043 Uiso 1 calc R .
H13C H 0.2411 -0.6291 0.6752 0.043 Uiso 1 calc R .
C14 C 0.0245(3) -0.6979(2) 0.76666(19) 0.0294(6) Uani 1 d . .
H14A H 0.0203 -0.6399 0.7983 0.044 Uiso 1 calc R .
H14B H 0.1167 -0.7216 0.8062 0.044 Uiso 1 calc R .
H14C H -0.0339 -0.7466 0.7647 0.044 Uiso 1 calc R .
C15 C -0.1637(2) -1.04020(18) 0.49349(18) 0.0186(5) Uani 1 d . .
C16 C -0.1693(2) -0.85411(18) 0.42037(18) 0.0192(5) Uani 1 d . .
C17 C -0.0024(2) -0.89664(17) 0.63690(19) 0.0194(5) Uani 1 d . .
C18 C -0.2247(2) -0.96715(17) 0.62634(18) 0.0177(4) Uani 1 d . .
C19 C -0.3975(2) -0.92935(17) 0.40138(18) 0.0176(5) Uani 1 d . .

loop_
_atom_site_aniso_label
_atom_site_aniso_U_11
_atom_site_aniso_U_22
_atom_site_aniso_U_33
_atom_site_aniso_U_23
_atom_site_aniso_U_13
_atom_site_aniso_U_12
W 0.01210(5) 0.01247(5) 0.01422(5) -0.00004(3) 0.00888(4) -0.00103(3)
P 0.0137(3) 0.0136(3) 0.0152(3) -0.0015(2) 0.0095(2) -0.0023(2)
F1 0.0241(8) 0.0203(7) 0.0430(9) -0.0057(7) 0.0241(8) -0.0047(6)
F2 0.0132(7) 0.0370(10) 0.0432(10) 0.0068(8) 0.0074(7) -0.0011(7)
F3 0.0460(10) 0.0412(10) 0.0341(9) -0.0034(8) 0.0317(9) -0.0139(8)
F4 0.0329(10) 0.0447(12) 0.0928(17) -0.0127(12) 0.0368(12) 0.0069(9)
F5 0.0893(18) 0.0634(15) 0.0515(13) -0.0072(11) 0.0506(13) 0.0182(13)
F6 0.0626(13) 0.0228(9) 0.1022(18) -0.0157(10) 0.0678(14) -0.0082(9)
O1 0.0170(8) 0.0255(9) 0.0223(8) -0.0008(7) 0.0130(7) -0.0008(7)
O2 0.0322(11) 0.0213(9) 0.0413(11) -0.0046(8) 0.0266(10) 0.0019(8)
O3 0.0329(10) 0.0351(11) 0.0262(9) -0.0009(8) 0.0228(9) -0.0063(9)
O4 0.0167(9) 0.0379(12) 0.0295(10) 0.0104(9) 0.0076(8) 0.0001(8)
O5 0.0327(10) 0.0284(10) 0.0283(9) 0.0081(8) 0.0227(9) 0.0025(8)
O6 0.0195(9) 0.0322(10) 0.0225(9) 0.0007(8) 0.0087(8) -0.0041(8)
C1 0.0151(8) 0.0248(12) 0.0211(11) -0.0024(9) 0.0124(8) -0.0040(9)
C2 0.0147(10) 0.0185(11) 0.0187(10) 0.0013(9) 0.0108(9) 0.0016(9)
C3 0.0142(11) 0.0240(12) 0.0210(11) 0.0015(10) 0.0113(10) 0.0000(9)
C4 0.0341(16) 0.0258(14) 0.0571(19) -0.0013(13) 0.0353(16) 0.0017(12)
C5 0.0235(12) 0.0154(11) 0.0227(11) -0.0036(9) 0.0174(10) -0.0061(9)
C6 0.0331(14) 0.0138(11) 0.0253(12) 0.0004(9) 0.0222(12) -0.0033(10)
C7 0.0349(14) 0.0137(11) 0.0294(13) -0.0052(10) 0.0259(12) -0.0082(10)
C8 0.0229(12) 0.0198(12) 0.0263(12) -0.0111(10) 0.0172(11) -0.0109(10)
C9 0.0197(11) 0.0239(12) 0.0197(11) -0.0099(10) 0.0129(10) -0.0119(10)
C10 0.0433(16) 0.0156(12) 0.0474(17) -0.0084(12) 0.0370(15) -0.0086(12)
C11 0.0418(17) 0.0321(15) 0.0301(14) 0.0123(12) 0.0247(14) 0.0081(13)
C12 0.0457(17) 0.0274(14) 0.0390(15) -0.0038(12) 0.0360(15) -0.0099(13)
C13 0.0228(13) 0.0359(15) 0.0355(14) -0.0163(12) 0.0214(12) -0.0137(12)
C14 0.0216(13) 0.0488(18) 0.0184(12) -0.0089(12) 0.0120(11) -0.0110(12)
C15 0.0167(11) 0.0197(12) 0.0230(11) -0.0008(9) 0.0136(10) -0.0022(9)
C16 0.0175(11) 0.0196(11) 0.0217(11) -0.0022(9) 0.0121(10) -0.0025(9)
C17 0.0193(12) 0.0194(11) 0.0205(11) 0.0031(9) 0.0122(10) -0.0013(9)
C18 0.0167(11) 0.0154(11) 0.0211(11) 0.0005(9) 0.0111(9) 0.0005(9)
C19 0.0186(11) 0.0152(11) 0.0211(11) 0.0014(9) 0.0128(10) -0.0009(9)

loop_
_atom_type_symbol
_atom_type_description
_atom_type_scat_dispersion_real
_atom_type_scat_dispersion_imag
_atom_type_scat_source
C C 0.0033 0.0016 'International Tables Vol C Tables 4.2.6.8 and 6.1.1.4'
H H 0.0000 0.0000 'International Tables Vol C Tables 4.2.6.8 and 6.1.1.4'
F F 0.0171 0.0103 'International Tables Vol C Tables 4.2.6.8 and 6.1.1.4'
O O 0.0106 0.0060 'International Tables Vol C Tables 4.2.6.8 and 6.1.1.4'
P P 0.1023 0.0942 'International Tables Vol C Tables 4.2.6.8 and 6.1.1.4'
W W -0.8490 6.8722 'International Tables Vol C Tables 4.2.6.8 and 6.1.1.4'

loop_
_geom_angle_atom_site_label_1
_geom_angle_atom_site_label_2
_geom_angle_atom_site_label_3
_geom_angle
C15 W P 174.78(7)
C15 W C16 89.10(10)
C15 W C17 88.30(10)
C15 W C18 89.34(9)
C15 W C19 87.81(10)
C16 W P 93.95(7)
C16 W C17 90.55(9)
C16 W C18 176.86(9)
C17 W P 95.90(7)
C18 W P 87.81(7)
C18 W C17 86.68(9)
C19 W P 88.06(7)
C19 W C16 87.94(9)
C19 W C17 175.85(10)
C19 W C18 94.72(9)
O1 P W 116.92(7)
O1 P C1 77.70(9)
O1 P C2 37.83(8)
O1 P C5 106.48(10)
C1 P W 121.01(8)
C1 P C2 40.24(9)
C1 P C5 107.91(12)
C2 P W 124.19(6)
C5 P W 119.11(8)
C5 P C2 116.42(10)
C2 O1 P 95.08(13)
P C1 H1A 113.9
P C1 H1B 113.9
H1A C1 H1B 111.1
C2 C1 P 88.44(15)
C2 C1 H1A 113.9
C2 C1 H1B 113.9
O1 C2 P 47.08(9)
O1 C2 C1 97.88(17)
O1 C2 C3 110.49(19)
O1 C2 C4 109.8(2)
C1 C2 P 51.32(11)
C1 C2 C3 112.1(2)
C1 C2 C4 117.1(2)
C3 C2 P 117.63(16)
C3 C2 C4 108.86(19)
C4 C2 P 132.87(17)
F1 C3 F2 106.9(2)
F1 C3 F3 107.5(2)
F1 C3 C2 111.40(19)
F2 C3 F3 107.4(2)
F2 C3 C2 111.4(2)
F3 C3 C2 112.0(2)
F4 C4 F5 105.4(3)
F4 C4 F6 107.6(3)
F4 C4 C2 113.1(3)
F5 C4 C2 110.5(2)
F6 C4 F5 106.3(3)
F6 C4 C2 113.4(2)
C6 C5 P 106.48(16)
C6 C5 C10 111.9(2)
C9 C5 P 107.60(17)
C9 C5 C6 103.08(19)
C9 C5 C10 110.4(2)
C10 C5 P 116.43(17)
C7 C6 C5 108.6(2)
C7 C6 C11 128.1(2)
C11 C6 C5 123.2(2)
C6 C7 C8 109.9(2)
C6 C7 C12 128.2(3)
C8 C7 C12 121.9(2)
C7 C8 C13 122.9(2)
C9 C8 C7 109.4(2)
C9 C8 C13 127.7(2)
C8 C9 C5 109.0(2)
C8 C9 C14 129.3(2)
C14 C9 C5 121.6(2)
C5 C10 H10A 109.5
C5 C10 H10B 109.5
C5 C10 H10C 109.5
H10A C10 H10B 109.5
H10A C10 H10C 109.5
H10B C10 H10C 109.5
C6 C11 H11A 109.5
C6 C11 H11B 109.5
C6 C11 H11C 109.5
H11A C11 H11B 109.5
H11A C11 H11C 109.5
H11B C11 H11C 109.5
C7 C12 H12A 109.5
C7 C12 H12B 109.5
C7 C12 H12C 109.5
H12A C12 H12B 109.5
H12A C12 H12C 109.5
H12B C12 H12C 109.5
C8 C13 H13A 109.5
C8 C13 H13B 109.5
C8 C13 H13C 109.5
H13A C13 H13B 109.5
H13A C13 H13C 109.5
H13B C13 H13C 109.5
C9 C14 H14A 109.5
C9 C14 H14B 109.5
C9 C14 H14C 109.5
H14A C14 H14B 109.5
H14A C14 H14C 109.5
H14B C14 H14C 109.5
O2 C15 W 178.4(2)
O3 C16 W 176.0(2)
O4 C17 W 174.7(2)
O5 C18 W 177.4(2)
O6 C19 W 177.6(2)

loop_
_geom_bond_atom_site_label_1
_geom_bond_atom_site_label_2
_geom_bond_distance
W P 2.4768(6)
W C15 2.012(2)
W C16 2.054(2)
W C17 2.057(3)
W C18 2.055(2)
W C19 2.047(2)
P O1 1.7272(17)
P C1 1.835(2)
P C2 2.349(2)
P C5 1.849(2)
F1 C3 1.326(3)
F2 C3 1.332(3)
F3 C3 1.335(3)
F4 C4 1.299(4)
F5 C4 1.355(4)
F6 C4 1.310(3)
O1 C2 1.446(3)
O2 C15 1.150(3)
O3 C16 1.136(3)
O4 C17 1.138(3)
O5 C18 1.136(3)
O6 C19 1.139(3)
C1 H1A 0.9900
C1 H1B 0.9900
C1 C2 1.518(3)
C2 C3 1.541(3)
C2 C4 1.545(4)
C5 C6 1.524(3)
C5 C9 1.513(4)
C5 C10 1.538(3)
C6 C7 1.346(4)
C6 C11 1.502(4)
C7 C8 1.473(4)
C7 C12 1.509(3)
C8 C9 1.351(3)
C8 C13 1.499(4)
C9 C14 1.497(3)
C10 H10A 0.9800
C10 H10B 0.9800
C10 H10C 0.9800
C11 H11A 0.9800
C11 H11B 0.9800
C11 H11C 0.9800
C12 H12A 0.9800
C12 H12B 0.9800
C12 H12C 0.9800
C13 H13A 0.9800
C13 H13B 0.9800
C13 H13C 0.9800
C14 H14A 0.9800
C14 H14B 0.9800
C14 H14C 0.9800

loop_
_geom_torsion_atom_site_label_1
_geom_torsion_atom_site_label_2
_geom_torsion_atom_site_label_3
_geom_torsion_atom_site_label_4
_geom_torsion
W P O1 C2 -111.96(12)
W P C1 C2 107.74(13)
W P C2 O1 90.99(13)
W P C2 C1 -99.28(15)
W P C2 C3 -2.0(2)
W P C2 C4 167.6(2)
W P C5 C6 61.37(18)
W P C5 C9 -48.60(17)
W P C5 C10 -173.07(17)
P W C15 O2 10(8)
P W C16 O3 -164(3)
P W C17 O4 158(2)
P W C18 O5 -99(5)
P W C19 O6 135(5)
P O1 C2 C1 -8.08(17)
P O1 C2 C3 109.18(17)
P O1 C2 C4 -130.72(18)
P C1 C2 O1 7.58(16)
P C1 C2 C3 -108.39(18)
P C1 C2 C4 124.7(2)
P C2 C3 F1 -0.2(3)
P C2 C3 F2 -119.45(19)
P C2 C3 F3 120.24(19)
P C2 C4 F4 145.5(2)
P C2 C4 F5 -96.6(3)
P C2 C4 F6 22.6(4)
P C5 C6 C7 -116.2(2)
P C5 C6 C11 67.0(3)
P C5 C9 C8 115.5(2)
P C5 C9 C14 -67.9(3)
O1 P C1 C2 -6.43(14)
O1 P C2 C1 169.7(2)
O1 P C2 C3 -93.0(2)
O1 P C2 C4 76.6(3)
O1 P C5 C6 -163.80(16)
O1 P C5 C9 86.23(16)
O1 P C5 C10 -38.2(2)
O1 C2 C3 F1 -51.5(3)
O1 C2 C3 F2 -170.78(19)
O1 C2 C3 F3 68.9(2)
O1 C2 C4 F4 -165.2(2)
O1 C2 C4 F5 -47.3(3)
O1 C2 C4 F6 71.9(3)
C1 P O1 C2 6.77(14)
C1 P C2 O1 -169.7(2)
C1 P C2 C3 97.2(2)
C1 P C2 C4 -93.1(3)
C1 P C5 C6 -81.73(18)
C1 P C5 C9 168.30(15)
C1 P C5 C10 43.8(2)
C1 C2 C3 F1 56.6(3)
C1 C2 C3 F2 -62.7(3)
C1 C2 C3 F3 177.0(2)
C1 C2 C4 F4 84.4(3)
C1 C2 C4 F5 -157.7(2)
C1 C2 C4 F6 -38.5(4)
C2 P C5 C6 -124.40(16)
C2 P C5 C9 125.63(15)
C2 P C5 C10 1.2(2)
C3 C2 C4 F4 -44.1(3)
C3 C2 C4 F5 73.7(3)
C3 C2 C4 F6 -167.0(3)
C4 C2 C3 F1 -172.2(2)
C4 C2 C3 F2 68.5(3)
C4 C2 C3 F3 -51.8(3)
C5 P O1 C2 112.07(15)
C5 P C1 C2 -110.00(15)
C5 P C2 O1 -82.91(16)
C5 P C2 C1 86.82(17)
C5 P C2 C3 -175.94(17)
C5 P C2 C4 -6.3(3)
C5 C6 C7 C8 1.9(3)
C5 C6 C7 C12 -176.3(2)
C6 C5 C9 C8 3.2(3)
C6 C5 C9 C14 179.8(2)
C6 C7 C8 C9 0.2(3)
C6 C7 C8 C13 -178.4(2)
C7 C8 C9 C5 -2.2(3)
C7 C8 C9 C14 -178.5(3)
C9 C5 C6 C7 -3.1(3)
C9 C5 C6 C11 -179.9(2)
C10 C5 C6 C7 115.6(2)
C10 C5 C6 C11 -61.3(3)
C10 C5 C9 C8 -116.5(2)
C10 C5 C9 C14 60.1(3)
C11 C6 C7 C8 178.6(3)
C11 C6 C7 C12 0.3(4)
C12 C7 C8 C9 178.6(2)
C12 C7 C8 C13 0.0(4)
C13 C8 C9 C5 176.3(2)
C13 C8 C9 C14 0.1(5)
C15 W P O1 55.6(8)
C15 W P C1 -35.9(8)
C15 W P C2 12.1(8)
C15 W P C5 -174.1(8)
C15 W C16 O3 11(3)
C15 W C17 O4 -19(2)
C15 W C18 O5 85(5)
C15 W C19 O6 -48(5)
C16 W P O1 -178.80(10)
C16 W P C1 89.70(11)
C16 W P C2 137.75(10)
C16 W P C5 -48.50(11)
C16 W C15 O2 -116(8)
C16 W C17 O4 -108(2)
C16 W C18 O5 25(6)
C16 W C19 O6 41(5)
C17 W P O1 -87.83(10)
C17 W P C1 -179.34(11)
C17 W P C2 -131.28(10)
C17 W P C5 42.47(11)
C17 W C15 O2 153(8)
C17 W C16 O3 100(3)
C17 W C18 O5 -3(5)
C17 W C19 O6 -28(6)
C18 W P O1 -1.39(10)
C18 W P C1 -92.90(11)
C18 W P C2 -44.85(10)
C18 W P C5 128.90(11)
C18 W C15 O2 67(8)
C18 W C16 O3 71(4)
C18 W C17 O4 70(2)
C18 W C19 O6 -138(5)
C19 W P O1 93.40(10)
C19 W P C1 1.90(11)
C19 W P C2 49.95(10)
C19 W P C5 -136.30(11)
C19 W C15 O2 -28(8)
C19 W C16 O3 -77(3)
C19 W C17 O4 -40(3)
C19 W C18 O5 173(5)
